data_7211746
loop_
_publ_author_name
'Ling, Yun'
'Zhang, Lei'
'Li, Jing'
'Fan, Shuan-Shi'
'Du, Miao'

_publ_section_title
;
 Thiocyanate-induced conformational transformation of a flexible
 fluconazole ligand in Cd(II) coordination polymers
;
_journal_issue 2
_journal_name_full CrystEngComm
_journal_page_first 604
_journal_paper_doi 10.1039/b914049b
_journal_volume 12
_journal_year 2010
_chemical_formula_sum 'C27 H24 Cd Cl F4 N13 O6 S'
_chemical_formula_weight 882.50
_chemical_name_systematic
;
?
;
_space_group_IT_number 2
_symmetry_cell_setting triclinic
_symmetry_space_group_name_Hall '-P 1'
_symmetry_space_group_name_H-M 'P -1'
_atom_sites_solution_hydrogens geom
_atom_sites_solution_primary direct
_atom_sites_solution_secondary difmap
_audit_creation_method SHELXL-97
_cell_angle_alpha 87.735(2)
_cell_angle_beta 77.347(2)
_cell_angle_gamma 75.328(2)
_cell_formula_units_Z 2
_cell_length_a 10.6019(9)
_cell_length_b 12.0311(11)
_cell_length_c 14.5296(12)
_cell_measurement_reflns_used 1626
_cell_measurement_temperature 293(2)
_cell_measurement_theta_max 19.51
_cell_measurement_theta_min 2.222
_cell_volume 1749.1(3)
_computing_cell_refinement 'Bruker SMART APEX II'
_computing_data_collection 'Bruker SMART APEX II'
_computing_data_reduction 'Bruker SAINT'
_computing_molecular_graphics 'Bruker SHELXTL'
_computing_publication_material 'Bruker SHELXTL'
_computing_structure_refinement 'SHELXL-97 (Sheldrick, 1997)'
_computing_structure_solution 'SHELXS-97 (Sheldrick, 1990)'
_diffrn_ambient_temperature 293(2)
_diffrn_measured_fraction_theta_full 0.992
_diffrn_measured_fraction_theta_max 0.992
_diffrn_measurement_device_type 'CCD area detector'
_diffrn_measurement_method 'phi and omega scans'
_diffrn_radiation_monochromator graphite
_diffrn_radiation_source 'fine-focus sealed tube'
_diffrn_radiation_type MoK\a
_diffrn_radiation_wavelength 0.71073
_diffrn_reflns_av_R_equivalents 0.0314
_diffrn_reflns_av_sigmaI/netI 0.0722
_diffrn_reflns_limit_h_max 12
_diffrn_reflns_limit_h_min -12
_diffrn_reflns_limit_k_max 14
_diffrn_reflns_limit_k_min -11
_diffrn_reflns_limit_l_max 16
_diffrn_reflns_limit_l_min -17
_diffrn_reflns_number 9151
_diffrn_reflns_theta_full 25.20
_diffrn_reflns_theta_max 25.20
_diffrn_reflns_theta_min 1.44
_exptl_absorpt_coefficient_mu 0.843
_exptl_absorpt_correction_T_max 0.8298
_exptl_absorpt_correction_T_min 0.7861
_exptl_absorpt_correction_type multi-scan
_exptl_absorpt_process_details sadabs
_exptl_crystal_colour colorless
_exptl_crystal_density_diffrn 1.676
_exptl_crystal_density_method 'not measured'
_exptl_crystal_description pyramid
_exptl_crystal_F_000 884
_exptl_crystal_size_max 0.30
_exptl_crystal_size_mid 0.26
_exptl_crystal_size_min 0.23
_refine_diff_density_max 0.453
_refine_diff_density_min -0.567
_refine_diff_density_rms 0.084
_refine_ls_extinction_method none
_refine_ls_goodness_of_fit_ref 1.023
_refine_ls_hydrogen_treatment constr
_refine_ls_matrix_type full
_refine_ls_number_parameters 480
_refine_ls_number_reflns 6269
_refine_ls_number_restraints 2
_refine_ls_restrained_S_all 1.022
_refine_ls_R_factor_all 0.0867
_refine_ls_R_factor_gt 0.0513
_refine_ls_shift/su_max 0.001
_refine_ls_shift/su_mean 0.000
_refine_ls_structure_factor_coef Fsqd
_refine_ls_weighting_details 'calc w=1/[\s^2^(Fo^2^)+(0.0340P)^2^+1.9040P] where P=(Fo^2^+2Fc^2^)/3'
_refine_ls_weighting_scheme calc
_refine_ls_wR_factor_gt 0.0943
_refine_ls_wR_factor_ref 0.1140
_reflns_number_gt 4323
_reflns_number_total 6269
_reflns_threshold_expression >2sigma(I)
_cod_data_source_file b914049b.txt
_cod_data_source_block Compound3
_cod_depositor_comments
;
The following automatic conversions were performed:

'_exptl_absorpt_correction_type' value 'Multi-Scan' changed to
'multi-scan' according to
/home/saulius/struct/CIF-dictionaries/cif_core.dic dictionary named
'cif_core.dic' version 2.4.2 from 2011-04-26.

Automatic conversion script
Id: cif_fix_values 1891 2012-01-12 08:04:46Z andrius 
;
_cod_original_sg_symbol_H-M P-1
_cod_database_code 7211746

loop_
_symmetry_equiv_pos_as_xyz
'x, y, z'
'-x, -y, -z'

loop_
_atom_site_label
_atom_site_type_symbol
_atom_site_fract_x
_atom_site_fract_y
_atom_site_fract_z
_atom_site_U_iso_or_equiv
_atom_site_adp_type
_atom_site_occupancy
_atom_site_symmetry_multiplicity
_atom_site_calc_flag
_atom_site_refinement_flags
Cd1 Cd 0.19750(4) 0.90572(3) 0.34544(3) 0.04435(14) Uani 1 1 d .
S1 S 0.11828(15) 1.13636(12) 0.35137(11) 0.0541(4) Uani 1 1 d .
F1 F 0.3921(4) 0.2254(3) 0.2365(2) 0.0783(11) Uani 1 1 d .
F2 F 0.8302(5) 0.2109(4) 0.0856(4) 0.163(3) Uani 1 1 d .
F3 F 0.8386(5) 0.7284(4) -0.0863(3) 0.1023(14) Uani 1 1 d .
F4 F 0.6764(6) 0.3981(4) -0.0499(3) 0.137(2) Uani 1 1 d .
O1 O 0.4489(4) 0.4000(3) 0.4652(3) 0.0617(11) Uani 1 1 d D
H1W H 0.3862 0.4251 0.5095 0.093 Uiso 1 1 calc RD
O2 O 0.7354(4) 0.7786(3) 0.2113(2) 0.0561(10) Uani 1 1 d D
H2W H 0.7762 0.7190 0.2317 0.084 Uiso 1 1 calc RD
N1 N 0.2795(4) 0.7028(4) 0.3264(3) 0.0455(11) Uani 1 1 d .
N3 N 0.2888(4) 0.5203(3) 0.3429(3) 0.0443(11) Uani 1 1 d .
N2 N 0.3547(5) 0.5304(4) 0.2537(3) 0.0622(14) Uani 1 1 d .
N7 N 0.3592(4) 0.9212(4) 0.2061(3) 0.0474(11) Uani 1 1 d .
N8 N 0.4818(4) 0.8786(4) 0.0586(3) 0.0513(12) Uani 1 1 d .
N9 N 0.5548(4) 0.9083(4) 0.1150(3) 0.0461(11) Uani 1 1 d .
N13 N -0.0485(5) 1.1386(4) 0.5278(4) 0.0734(17) Uani 1 1 d .
C2 C 0.2446(5) 0.6230(5) 0.3843(4) 0.0504(14) Uani 1 1 d .
H2 H 0.1955 0.6372 0.4460 0.060 Uiso 1 1 calc R
C1 C 0.3461(6) 0.6407(5) 0.2490(4) 0.0582(16) Uani 1 1 d .
H1 H 0.3843 0.6739 0.1946 0.070 Uiso 1 1 calc R
C3 C 0.2756(5) 0.4084(4) 0.3798(4) 0.0458(13) Uani 1 1 d .
H3A H 0.2497 0.3674 0.3338 0.055 Uiso 1 1 calc R
H3B H 0.2057 0.4192 0.4367 0.055 Uiso 1 1 calc R
C4 C 0.4070(5) 0.3364(4) 0.4023(4) 0.0430(13) Uani 1 1 d .
C14 C 0.3659(5) 0.8890(5) 0.1161(4) 0.0511(14) Uani 1 1 d .
H14 H 0.2930 0.8753 0.0969 0.061 Uiso 1 1 calc R
C15 C 0.4807(5) 0.9333(4) 0.2014(4) 0.0486(14) Uani 1 1 d .
H15 H 0.5103 0.9562 0.2515 0.058 Uiso 1 1 calc R
C16 C 0.6981(5) 0.8950(5) 0.0830(4) 0.0508(14) Uani 1 1 d .
H16A H 0.7238 0.9561 0.1102 0.061 Uiso 1 1 calc R
H16B H 0.7199 0.9012 0.0149 0.061 Uiso 1 1 calc R
C17 C 0.7765(5) 0.7784(5) 0.1117(4) 0.0505(14) Uani 1 1 d .
C5 C 0.3772(5) 0.2267(4) 0.4519(4) 0.0451(13) Uani 1 1 d .
H5A H 0.3050 0.2481 0.5070 0.054 Uiso 1 1 calc R
H5B H 0.3492 0.1825 0.4093 0.054 Uiso 1 1 calc R
C8 C 0.5204(5) 0.3052(4) 0.3166(4) 0.0491(14) Uani 1 1 d .
C9 C 0.5088(6) 0.2504(5) 0.2389(4) 0.0598(16) Uani 1 1 d .
C10 C 0.6112(8) 0.2177(5) 0.1612(5) 0.085(2) Uani 1 1 d .
H10 H 0.6001 0.1813 0.1093 0.102 Uiso 1 1 calc R
C12 C 0.7495(8) 0.2924(7) 0.2381(8) 0.103(3) Uani 1 1 d .
H12 H 0.8323 0.3054 0.2380 0.123 Uiso 1 1 calc R
C13 C 0.6438(6) 0.3249(5) 0.3141(5) 0.0714(19) Uani 1 1 d .
H13 H 0.6561 0.3615 0.3655 0.086 Uiso 1 1 calc R
C18 C 0.9280(5) 0.7660(6) 0.0824(4) 0.0681(19) Uani 1 1 d .
H18A H 0.9744 0.6865 0.0892 0.082 Uiso 1 1 calc R
H18B H 0.9507 0.7853 0.0164 0.082 Uiso 1 1 calc R
C21 C 0.7443(5) 0.6792(5) 0.0662(4) 0.0519(14) Uani 1 1 d .
C22 C 0.7796(7) 0.6551(6) -0.0290(5) 0.0720(19) Uani 1 1 d .
C23 C 0.7592(8) 0.5632(7) -0.0710(5) 0.086(2) Uani 1 1 d .
H23 H 0.7860 0.5496 -0.1358 0.103 Uiso 1 1 calc R
C24 C 0.6973(9) 0.4928(7) -0.0120(6) 0.087(2) Uani 1 1 d .
C25 C 0.6543(7) 0.5119(6) 0.0825(5) 0.077(2) Uani 1 1 d .
H25 H 0.6083 0.4641 0.1199 0.093 Uiso 1 1 calc R
C26 C 0.6804(6) 0.6039(5) 0.1214(4) 0.0600(16) Uani 1 1 d .
H26 H 0.6547 0.6161 0.1863 0.072 Uiso 1 1 calc R
C27 C 0.0180(5) 1.1382(4) 0.4549(4) 0.0474(14) Uani 1 1 d .
C11 C 0.7290(10) 0.2409(7) 0.1636(7) 0.105(3) Uani 1 1 d .
Cl1 Cl 0.1050(2) 0.45686(19) 0.65643(14) 0.0850(6) Uani 1 1 d .
O3 O 0.0852(9) 0.5643(6) 0.6171(6) 0.204(4) Uani 1 1 d .
O5 O 0.2449(5) 0.4124(6) 0.6434(4) 0.127(2) Uani 1 1 d .
O6 O 0.0418(7) 0.4566(7) 0.7486(4) 0.165(3) Uani 1 1 d .
O4 O 0.0575(8) 0.3857(9) 0.6031(6) 0.203(4) Uani 1 1 d .
N10 N 0.9731(4) 0.8387(5) 0.1381(4) 0.0616(14) Uani 1 1 d .
C20 C 1.0337(5) 0.8106(5) 0.2089(4) 0.0573(16) Uani 1 1 d .
H20 H 1.0565 0.7368 0.2321 0.069 Uiso 1 1 calc R
N11 N 0.9538(5) 0.9518(5) 0.1231(4) 0.0774(16) Uani 1 1 d .
N4 N 0.4946(4) 0.1573(4) 0.4802(3) 0.0442(11) Uani 1 1 d .
N5 N 0.5861(5) 0.0748(4) 0.4228(3) 0.0517(12) Uani 1 1 d .
C7 C 0.5381(6) 0.1697(5) 0.5567(4) 0.0506(14) Uani 1 1 d .
H7 H 0.4921 0.2219 0.6055 0.061 Uiso 1 1 calc R
N12 N 1.0575(4) 0.9016(4) 0.2421(3) 0.0570(13) Uani 1 1 d .
C19 C 1.0056(6) 0.9850(6) 0.1869(5) 0.076(2) Uani 1 1 d .
H19 H 1.0067 1.0612 0.1938 0.092 Uiso 1 1 calc R
N6 N 0.6555(5) 0.0980(4) 0.5542(3) 0.0547(12) Uani 1 1 d .
C6 C 0.6787(6) 0.0417(5) 0.4713(4) 0.0545(15) Uani 1 1 d .
H6 H 0.7553 -0.0167 0.4502 0.065 Uiso 1 1 calc R

loop_
_atom_site_aniso_label
_atom_site_aniso_U_11
_atom_site_aniso_U_22
_atom_site_aniso_U_33
_atom_site_aniso_U_23
_atom_site_aniso_U_13
_atom_site_aniso_U_12
Cd1 0.0415(2) 0.0411(2) 0.0476(3) -0.00309(17) -0.00796(18) -0.00599(17)
S1 0.0576(9) 0.0434(8) 0.0555(10) -0.0002(7) -0.0010(7) -0.0117(7)
F1 0.094(3) 0.084(3) 0.062(2) -0.0132(19) -0.006(2) -0.038(2)
F2 0.122(4) 0.120(4) 0.161(5) 0.031(3) 0.088(4) 0.017(3)
F3 0.134(4) 0.133(4) 0.054(3) 0.000(2) -0.008(2) -0.069(3)
F4 0.236(6) 0.093(4) 0.118(4) 0.000(3) -0.087(4) -0.067(4)
O1 0.078(3) 0.046(2) 0.071(3) -0.001(2) -0.034(2) -0.019(2)
O2 0.063(3) 0.057(3) 0.044(2) 0.0003(18) -0.014(2) -0.005(2)
N1 0.050(3) 0.036(3) 0.047(3) -0.004(2) -0.009(2) -0.005(2)
N3 0.049(3) 0.033(3) 0.043(3) -0.001(2) -0.006(2) 0.000(2)
N2 0.089(4) 0.043(3) 0.041(3) 0.004(2) 0.001(3) -0.007(3)
N7 0.043(3) 0.049(3) 0.046(3) 0.006(2) -0.008(2) -0.007(2)
N8 0.050(3) 0.060(3) 0.047(3) 0.010(2) -0.014(2) -0.017(2)
N9 0.043(3) 0.049(3) 0.045(3) 0.003(2) -0.009(2) -0.009(2)
N13 0.076(4) 0.050(3) 0.075(4) -0.012(3) 0.023(3) -0.013(3)
C2 0.049(3) 0.048(4) 0.046(3) -0.006(3) -0.002(3) -0.003(3)
C1 0.077(4) 0.038(4) 0.050(4) 0.008(3) -0.003(3) -0.007(3)
C3 0.046(3) 0.042(3) 0.047(3) 0.005(3) -0.008(3) -0.009(2)
C4 0.048(3) 0.039(3) 0.046(3) -0.002(2) -0.016(3) -0.013(2)
C14 0.044(3) 0.063(4) 0.047(4) 0.011(3) -0.012(3) -0.015(3)
C15 0.051(3) 0.047(3) 0.046(4) -0.005(3) -0.010(3) -0.008(3)
C16 0.040(3) 0.057(4) 0.056(4) 0.007(3) -0.009(3) -0.015(3)
C17 0.042(3) 0.060(4) 0.048(4) 0.000(3) -0.013(3) -0.007(3)
C5 0.047(3) 0.044(3) 0.048(3) 0.004(3) -0.016(3) -0.013(3)
C8 0.043(3) 0.036(3) 0.063(4) 0.007(3) -0.005(3) -0.005(2)
C9 0.064(4) 0.042(3) 0.063(4) 0.004(3) 0.005(3) -0.010(3)
C10 0.107(6) 0.045(4) 0.075(5) 0.004(3) 0.026(5) -0.009(4)
C12 0.046(4) 0.084(6) 0.159(9) 0.039(6) 0.000(6) -0.005(4)
C13 0.052(4) 0.056(4) 0.105(6) 0.023(4) -0.020(4) -0.012(3)
C18 0.039(3) 0.093(5) 0.070(4) -0.029(4) -0.009(3) -0.010(3)
C21 0.049(3) 0.056(4) 0.051(4) 0.002(3) -0.021(3) -0.005(3)
C22 0.083(5) 0.088(5) 0.049(4) 0.003(4) -0.014(4) -0.028(4)
C23 0.120(6) 0.093(6) 0.054(5) -0.011(4) -0.029(4) -0.035(5)
C24 0.124(7) 0.070(5) 0.089(6) 0.005(4) -0.056(5) -0.035(5)
C25 0.100(6) 0.069(5) 0.076(5) 0.015(4) -0.035(4) -0.032(4)
C26 0.061(4) 0.057(4) 0.060(4) 0.001(3) -0.017(3) -0.007(3)
C27 0.045(3) 0.030(3) 0.061(4) -0.006(3) -0.004(3) -0.004(2)
C11 0.086(7) 0.068(6) 0.114(8) 0.029(5) 0.045(6) 0.005(5)
Cl1 0.0785(13) 0.0945(15) 0.0751(13) 0.0138(11) -0.0140(11) -0.0137(11)
O3 0.256(9) 0.110(6) 0.232(9) 0.083(6) -0.077(7) -0.015(6)
O5 0.081(4) 0.164(6) 0.125(5) -0.030(4) -0.034(4) 0.003(4)
O6 0.170(6) 0.229(8) 0.062(4) 0.002(4) 0.047(4) -0.052(6)
O4 0.178(7) 0.310(12) 0.173(8) -0.034(7) -0.041(6) -0.146(8)
N10 0.043(3) 0.071(4) 0.070(4) -0.008(3) -0.016(3) -0.008(3)
C20 0.045(3) 0.050(4) 0.079(5) 0.001(3) -0.024(3) -0.005(3)
N11 0.078(4) 0.078(4) 0.093(4) 0.022(3) -0.046(3) -0.030(3)
N4 0.057(3) 0.036(3) 0.041(3) 0.004(2) -0.016(2) -0.010(2)
N5 0.063(3) 0.040(3) 0.050(3) 0.000(2) -0.014(3) -0.006(2)
C7 0.063(4) 0.040(3) 0.050(4) -0.004(3) -0.017(3) -0.010(3)
N12 0.049(3) 0.056(3) 0.071(3) 0.005(3) -0.027(3) -0.012(2)
C19 0.069(4) 0.061(4) 0.112(6) 0.010(4) -0.047(4) -0.019(3)
N6 0.064(3) 0.047(3) 0.053(3) -0.002(2) -0.022(3) -0.007(2)
C6 0.058(4) 0.039(3) 0.061(4) -0.003(3) -0.013(3) -0.002(3)

loop_
_atom_type_symbol
_atom_type_description
_atom_type_scat_dispersion_real
_atom_type_scat_dispersion_imag
_atom_type_scat_source
C C 0.0033 0.0016 'International Tables Vol C Tables 4.2.6.8 and 6.1.1.4'
H H 0.0000 0.0000 'International Tables Vol C Tables 4.2.6.8 and 6.1.1.4'
Cd Cd -0.8075 1.2024 'International Tables Vol C Tables 4.2.6.8 and 6.1.1.4'
Cl Cl 0.1484 0.1585 'International Tables Vol C Tables 4.2.6.8 and 6.1.1.4'
F F 0.0171 0.0103 'International Tables Vol C Tables 4.2.6.8 and 6.1.1.4'
N N 0.0061 0.0033 'International Tables Vol C Tables 4.2.6.8 and 6.1.1.4'
O O 0.0106 0.0060 'International Tables Vol C Tables 4.2.6.8 and 6.1.1.4'
S S 0.1246 0.1234 'International Tables Vol C Tables 4.2.6.8 and 6.1.1.4'

loop_
_geom_angle_atom_site_label_1
_geom_angle_atom_site_label_2
_geom_angle_atom_site_label_3
_geom_angle
_geom_angle_site_symmetry_1
_geom_angle_site_symmetry_3
N13 Cd1 N12 92.40(19) 2_576 1_455
N13 Cd1 N6 88.46(19) 2_576 2_666
N12 Cd1 N6 177.38(17) 1_455 2_666
N13 Cd1 N1 84.18(16) 2_576 .
N12 Cd1 N1 88.94(16) 1_455 .
N6 Cd1 N1 88.68(15) 2_666 .
N13 Cd1 N7 171.04(16) 2_576 .
N12 Cd1 N7 85.04(16) 1_455 .
N6 Cd1 N7 93.74(16) 2_666 .
N1 Cd1 N7 87.19(15) . .
N13 Cd1 S1 100.85(12) 2_576 .
N12 Cd1 S1 89.72(13) 1_455 .
N6 Cd1 S1 92.55(12) 2_666 .
N1 Cd1 S1 174.85(11) . .
N7 Cd1 S1 87.74(11) . .
C27 S1 Cd1 92.59(18) . .
C4 O1 H1W 109.5 . .
C17 O2 H2W 109.5 . .
C2 N1 C1 101.6(5) . .
C2 N1 Cd1 127.6(4) . .
C1 N1 Cd1 129.3(4) . .
C2 N3 N2 109.3(4) . .
C2 N3 C3 129.9(5) . .
N2 N3 C3 120.8(4) . .
C1 N2 N3 102.0(4) . .
C15 N7 C14 102.1(5) . .
C15 N7 Cd1 126.9(4) . .
C14 N7 Cd1 128.8(4) . .
C14 N8 N9 102.1(4) . .
C15 N9 N8 110.0(4) . .
C15 N9 C16 128.1(5) . .
N8 N9 C16 121.3(4) . .
C27 N13 Cd1 162.5(5) . 2_576
N1 C2 N3 110.9(5) . .
N1 C2 H2 124.5 . .
N3 C2 H2 124.5 . .
N2 C1 N1 116.2(5) . .
N2 C1 H1 121.9 . .
N1 C1 H1 121.9 . .
N3 C3 C4 111.5(4) . .
N3 C3 H3A 109.3 . .
C4 C3 H3A 109.3 . .
N3 C3 H3B 109.3 . .
C4 C3 H3B 109.3 . .
H3A C3 H3B 108.0 . .
O1 C4 C8 107.1(4) . .
O1 C4 C3 109.1(4) . .
C8 C4 C3 113.9(4) . .
O1 C4 C5 109.1(4) . .
C8 C4 C5 110.6(4) . .
C3 C4 C5 107.1(4) . .
N8 C14 N7 115.4(5) . .
N8 C14 H14 122.3 . .
N7 C14 H14 122.3 . .
N7 C15 N9 110.5(5) . .
N7 C15 H15 124.8 . .
N9 C15 H15 124.8 . .
N9 C16 C17 110.9(4) . .
N9 C16 H16A 109.5 . .
C17 C16 H16A 109.5 . .
N9 C16 H16B 109.5 . .
C17 C16 H16B 109.5 . .
H16A C16 H16B 108.1 . .
O2 C17 C21 111.4(5) . .
O2 C17 C16 104.3(4) . .
C21 C17 C16 111.2(4) . .
O2 C17 C18 110.3(4) . .
C21 C17 C18 108.3(5) . .
C16 C17 C18 111.3(5) . .
N4 C5 C4 110.4(4) . .
N4 C5 H5A 109.6 . .
C4 C5 H5A 109.6 . .
N4 C5 H5B 109.6 . .
C4 C5 H5B 109.6 . .
H5A C5 H5B 108.1 . .
C9 C8 C13 116.1(6) . .
C9 C8 C4 122.0(5) . .
C13 C8 C4 121.8(6) . .
F1 C9 C8 119.9(5) . .
F1 C9 C10 116.6(7) . .
C8 C9 C10 123.5(7) . .
C11 C10 C9 116.9(8) . .
C11 C10 H10 121.6 . .
C9 C10 H10 121.6 . .
C11 C12 C13 117.9(8) . .
C11 C12 H12 121.0 . .
C13 C12 H12 121.0 . .
C12 C13 C8 122.2(8) . .
C12 C13 H13 118.9 . .
C8 C13 H13 118.9 . .
N10 C18 C17 112.6(5) . .
N10 C18 H18A 109.1 . .
C17 C18 H18A 109.1 . .
N10 C18 H18B 109.1 . .
C17 C18 H18B 109.1 . .
H18A C18 H18B 107.8 . .
C22 C21 C26 115.5(6) . .
C22 C21 C17 123.7(6) . .
C26 C21 C17 120.7(5) . .
F3 C22 C23 117.3(6) . .
F3 C22 C21 117.8(6) . .
C23 C22 C21 125.0(7) . .
C24 C23 C22 115.9(7) . .
C24 C23 H23 122.1 . .
C22 C23 H23 122.1 . .
C25 C24 C23 123.4(7) . .
C25 C24 F4 118.1(8) . .
C23 C24 F4 118.5(8) . .
C24 C25 C26 118.2(7) . .
C24 C25 H25 120.9 . .
C26 C25 H25 120.9 . .
C25 C26 C21 121.9(6) . .
C25 C26 H26 119.1 . .
C21 C26 H26 119.1 . .
N13 C27 S1 178.0(6) . .
C12 C11 C10 123.3(8) . .
C12 C11 F2 119.6(10) . .
C10 C11 F2 117.1(11) . .
O6 Cl1 O3 113.9(5) . .
O6 Cl1 O5 112.0(4) . .
O3 Cl1 O5 106.5(5) . .
O6 Cl1 O4 109.0(5) . .
O3 Cl1 O4 107.8(6) . .
O5 Cl1 O4 107.4(5) . .
C20 N10 N11 109.7(5) . .
C20 N10 C18 128.7(6) . .
N11 N10 C18 121.5(5) . .
N12 C20 N10 110.5(6) . .
N12 C20 H20 124.7 . .
N10 C20 H20 124.7 . .
C19 N11 N10 102.5(5) . .
C7 N4 N5 109.7(4) . .
C7 N4 C5 127.7(5) . .
N5 N4 C5 122.2(4) . .
C6 N5 N4 102.1(4) . .
N6 C7 N4 110.7(5) . .
N6 C7 H7 124.7 . .
N4 C7 H7 124.7 . .
C20 N12 C19 101.9(5) . .
C20 N12 Cd1 127.5(4) . 1_655
C19 N12 Cd1 129.2(4) . 1_655
N11 C19 N12 115.3(6) . .
N11 C19 H19 122.3 . .
N12 C19 H19 122.3 . .
C7 N6 C6 102.3(5) . .
C7 N6 Cd1 128.1(4) . 2_666
C6 N6 Cd1 128.8(4) . 2_666
N5 C6 N6 115.3(5) . .
N5 C6 H6 122.4 . .
N6 C6 H6 122.4 . .

loop_
_geom_bond_atom_site_label_1
_geom_bond_atom_site_label_2
_geom_bond_distance
_geom_bond_site_symmetry_2
Cd1 N13 2.290(5) 2_576
Cd1 N12 2.341(5) 1_455
Cd1 N6 2.347(5) 2_666
Cd1 N1 2.381(4) .
Cd1 N7 2.384(4) .
Cd1 S1 2.6869(15) .
S1 C27 1.638(6) .
F1 C9 1.353(7) .
F2 C11 1.367(8) .
F3 C22 1.362(8) .
F4 C24 1.372(8) .
O1 C4 1.424(6) .
O1 H1W 0.8200 .
O2 C17 1.416(6) .
O2 H2W 0.8200 .
N1 C2 1.321(7) .
N1 C1 1.332(6) .
N3 C2 1.323(6) .
N3 N2 1.348(6) .
N3 C3 1.458(6) .
N2 C1 1.306(7) .
N7 C15 1.320(6) .
N7 C14 1.359(7) .
N8 C14 1.306(6) .
N8 N9 1.357(6) .
N9 C15 1.327(6) .
N9 C16 1.457(6) .
N13 C27 1.137(6) .
N13 Cd1 2.290(5) 2_576
C2 H2 0.9300 .
C1 H1 0.9300 .
C3 C4 1.537(7) .
C3 H3A 0.9700 .
C3 H3B 0.9700 .
C4 C8 1.513(7) .
C4 C5 1.548(7) .
C14 H14 0.9300 .
C15 H15 0.9300 .
C16 C17 1.532(7) .
C16 H16A 0.9700 .
C16 H16B 0.9700 .
C17 C21 1.532(8) .
C17 C18 1.538(7) .
C5 N4 1.444(6) .
C5 H5A 0.9700 .
C5 H5B 0.9700 .
C8 C9 1.372(8) .
C8 C13 1.381(8) .
C9 C10 1.375(8) .
C10 C11 1.355(12) .
C10 H10 0.9300 .
C12 C11 1.351(12) .
C12 C13 1.377(10) .
C12 H12 0.9300 .
C13 H13 0.9300 .
C18 N10 1.445(7) .
C18 H18A 0.9700 .
C18 H18B 0.9700 .
C21 C22 1.374(8) .
C21 C26 1.392(8) .
C22 C23 1.368(9) .
C23 C24 1.364(10) .
C23 H23 0.9300 .
C24 C25 1.358(9) .
C25 C26 1.376(8) .
C25 H25 0.9300 .
C26 H26 0.9300 .
Cl1 O6 1.360(5) .
Cl1 O3 1.378(7) .
Cl1 O5 1.416(5) .
Cl1 O4 1.425(7) .
N10 C20 1.318(7) .
N10 N11 1.340(7) .
C20 N12 1.315(7) .
C20 H20 0.9300 .
N11 C19 1.298(8) .
N4 C7 1.319(6) .
N4 N5 1.358(6) .
N5 C6 1.304(7) .
C7 N6 1.317(6) .
C7 H7 0.9300 .
N12 C19 1.343(7) .
N12 Cd1 2.341(5) 1_655
C19 H19 0.9300 .
N6 C6 1.350(7) .
N6 Cd1 2.347(5) 2_666
C6 H6 0.9300 .

loop_
_geom_torsion_atom_site_label_1
_geom_torsion_atom_site_label_2
_geom_torsion_atom_site_label_3
_geom_torsion_atom_site_label_4
_geom_torsion
_geom_torsion_site_symmetry_1
_geom_torsion_site_symmetry_4
N13 Cd1 S1 C27 10.0(2) 2_576 .
N12 Cd1 S1 C27 102.3(2) 1_455 .
N6 Cd1 S1 C27 -79.0(2) 2_666 .
N7 Cd1 S1 C27 -172.6(2) . .
N13 Cd1 N1 C2 -7.7(5) 2_576 .
N12 Cd1 N1 C2 -100.2(5) 1_455 .
N6 Cd1 N1 C2 80.9(5) 2_666 .
N7 Cd1 N1 C2 174.7(5) . .
N13 Cd1 N1 C1 155.6(5) 2_576 .
N12 Cd1 N1 C1 63.0(5) 1_455 .
N6 Cd1 N1 C1 -115.9(5) 2_666 .
N7 Cd1 N1 C1 -22.0(5) . .
C2 N3 N2 C1 0.8(6) . .
C3 N3 N2 C1 -179.0(5) . .
N12 Cd1 N7 C15 177.2(4) 1_455 .
N6 Cd1 N7 C15 -5.2(4) 2_666 .
N1 Cd1 N7 C15 -93.6(4) . .
S1 Cd1 N7 C15 87.3(4) . .
N12 Cd1 N7 C14 -23.0(4) 1_455 .
N6 Cd1 N7 C14 154.6(4) 2_666 .
N1 Cd1 N7 C14 66.2(4) . .
S1 Cd1 N7 C14 -112.9(4) . .
C14 N8 N9 C15 0.5(5) . .
C14 N8 N9 C16 172.1(5) . .
C1 N1 C2 N3 0.2(6) . .
Cd1 N1 C2 N3 167.0(3) . .
N2 N3 C2 N1 -0.6(6) . .
C3 N3 C2 N1 179.1(5) . .
N3 N2 C1 N1 -0.7(7) . .
C2 N1 C1 N2 0.4(7) . .
Cd1 N1 C1 N2 -166.1(4) . .
C2 N3 C3 C4 -104.6(6) . .
N2 N3 C3 C4 75.2(6) . .
N3 C3 C4 O1 55.4(6) . .
N3 C3 C4 C8 -64.2(6) . .
N3 C3 C4 C5 173.3(4) . .
N9 N8 C14 N7 -1.1(6) . .
C15 N7 C14 N8 1.3(6) . .
Cd1 N7 C14 N8 -162.3(4) . .
C14 N7 C15 N9 -0.9(6) . .
Cd1 N7 C15 N9 163.1(3) . .
N8 N9 C15 N7 0.3(6) . .
C16 N9 C15 N7 -170.7(5) . .
C15 N9 C16 C17 77.2(7) . .
N8 N9 C16 C17 -92.8(6) . .
N9 C16 C17 O2 -58.3(6) . .
N9 C16 C17 C21 62.0(6) . .
N9 C16 C17 C18 -177.2(4) . .
O1 C4 C5 N4 -58.8(5) . .
C8 C4 C5 N4 58.7(6) . .
C3 C4 C5 N4 -176.7(4) . .
O1 C4 C8 C9 -175.2(5) . .
C3 C4 C8 C9 -54.5(7) . .
C5 C4 C8 C9 66.1(6) . .
O1 C4 C8 C13 8.3(7) . .
C3 C4 C8 C13 128.9(5) . .
C5 C4 C8 C13 -110.5(6) . .
C13 C8 C9 F1 178.5(5) . .
C4 C8 C9 F1 1.7(8) . .
C13 C8 C9 C10 -1.1(9) . .
C4 C8 C9 C10 -177.9(5) . .
F1 C9 C10 C11 -179.0(6) . .
C8 C9 C10 C11 0.6(10) . .
C11 C12 C13 C8 0.9(11) . .
C9 C8 C13 C12 0.4(9) . .
C4 C8 C13 C12 177.1(6) . .
O2 C17 C18 N10 -44.5(7) . .
C21 C17 C18 N10 -166.6(5) . .
C16 C17 C18 N10 70.8(7) . .
O2 C17 C21 C22 -176.5(5) . .
C16 C17 C21 C22 67.6(7) . .
C18 C17 C21 C22 -55.0(7) . .
O2 C17 C21 C26 0.9(7) . .
C16 C17 C21 C26 -115.0(6) . .
C18 C17 C21 C26 122.4(6) . .
C26 C21 C22 F3 178.0(5) . .
C17 C21 C22 F3 -4.5(9) . .
C26 C21 C22 C23 -1.6(10) . .
C17 C21 C22 C23 175.9(6) . .
F3 C22 C23 C24 -178.6(7) . .
C21 C22 C23 C24 1.0(12) . .
C22 C23 C24 C25 1.6(12) . .
C22 C23 C24 F4 -178.9(7) . .
C23 C24 C25 C26 -3.4(12) . .
F4 C24 C25 C26 177.1(6) . .
C24 C25 C26 C21 2.6(10) . .
C22 C21 C26 C25 -0.3(9) . .
C17 C21 C26 C25 -177.8(5) . .
C13 C12 C11 C10 -1.5(13) . .
C13 C12 C11 F2 177.8(6) . .
C9 C10 C11 C12 0.8(12) . .
C9 C10 C11 F2 -178.5(6) . .
C17 C18 N10 C20 101.8(7) . .
C17 C18 N10 N11 -76.8(7) . .
N11 N10 C20 N12 -0.6(7) . .
C18 N10 C20 N12 -179.3(5) . .
C20 N10 N11 C19 0.3(7) . .
C18 N10 N11 C19 179.0(5) . .
C4 C5 N4 C7 82.4(6) . .
C4 C5 N4 N5 -89.8(6) . .
C7 N4 N5 C6 1.2(6) . .
C5 N4 N5 C6 174.6(5) . .
N5 N4 C7 N6 -0.6(6) . .
C5 N4 C7 N6 -173.6(5) . .
N10 C20 N12 C19 0.6(7) . .
N10 C20 N12 Cd1 -166.7(4) . 1_655
N10 N11 C19 N12 0.1(8) . .
C20 N12 C19 N11 -0.5(8) . .
Cd1 N12 C19 N11 166.6(4) 1_655 .
N4 C7 N6 C6 -0.3(6) . .
N4 C7 N6 Cd1 169.6(3) . 2_666
N4 N5 C6 N6 -1.4(7) . .
C7 N6 C6 N5 1.1(7) . .
Cd1 N6 C6 N5 -168.7(4) 2_666 .
